data_7007864
loop_
_publ_author_name
'Jones, Cameron'
'Aldridge, Simon'
'Gans-Eichler, Timo'
'Stasch, Andreas'

_publ_section_title
;
 Synthesis and characterisation of complexes of Group 13 metal
 amidinate heterocycles with the CpFe(CO)2 fragment.
;
_journal_issue 45
_journal_name_full 'Dalton transactions (Cambridge, England : 2003)'
_journal_page_first 5357
_journal_page_last 5361
_journal_paper_doi 10.1039/b611758a
_journal_year 2006
_chemical_formula_sum 'C80 H85 B F24 Fe2 Ga2 N4 O5'
_chemical_formula_weight 1900.47
_chemical_name_systematic
;
?
;
_space_group_IT_number 14
_symmetry_cell_setting monoclinic
_symmetry_space_group_name_Hall '-P 2ybc'
_symmetry_space_group_name_H-M 'P 1 21/c 1'
_atom_sites_solution_hydrogens geom
_atom_sites_solution_primary direct
_atom_sites_solution_secondary difmap
_audit_creation_method SHELXL-97
_cell_angle_alpha 90.00
_cell_angle_beta 91.50(3)
_cell_angle_gamma 90.00
_cell_formula_units_Z 4
_cell_length_a 13.873(3)
_cell_length_b 20.005(4)
_cell_length_c 31.856(6)
_cell_measurement_temperature 150(2)
_cell_volume 8838(3)
_computing_structure_refinement 'SHELXL-97 (Sheldrick, 1997)'
_computing_structure_solution 'SHELXS-97 (Sheldrick, 1990)'
_diffrn_ambient_temperature 150(2)
_diffrn_measured_fraction_theta_full 0.980
_diffrn_measured_fraction_theta_max 0.980
_diffrn_measurement_device_type 'Nonius Kappa CCD'
_diffrn_radiation_monochromator graphite
_diffrn_radiation_source 'fine-focus sealed tube'
_diffrn_radiation_type MoK\a
_diffrn_radiation_wavelength 0.71073
_diffrn_reflns_av_R_equivalents 0.0757
_diffrn_reflns_av_sigmaI/netI 0.0670
_diffrn_reflns_limit_h_max 16
_diffrn_reflns_limit_h_min -16
_diffrn_reflns_limit_k_max 24
_diffrn_reflns_limit_k_min -24
_diffrn_reflns_limit_l_max 38
_diffrn_reflns_limit_l_min -37
_diffrn_reflns_number 52383
_diffrn_reflns_theta_full 25.36
_diffrn_reflns_theta_max 25.36
_diffrn_reflns_theta_min 2.98
_exptl_absorpt_coefficient_mu 1.025
_exptl_absorpt_correction_T_max 0.861
_exptl_absorpt_correction_T_min 0.783
_exptl_absorpt_correction_type multi-scan
_exptl_absorpt_process_details 'Sortav (Blessing, 1995)'
_exptl_crystal_colour colourless
_exptl_crystal_density_diffrn 1.428
_exptl_crystal_density_method 'not measured'
_exptl_crystal_description block
_exptl_crystal_F_000 3872
_exptl_crystal_size_max 0.25
_exptl_crystal_size_mid 0.20
_exptl_crystal_size_min 0.15
_refine_diff_density_max 2.028
_refine_diff_density_min -0.809
_refine_diff_density_rms 0.105
_refine_ls_extinction_method none
_refine_ls_goodness_of_fit_ref 1.020
_refine_ls_hydrogen_treatment constr
_refine_ls_matrix_type full
_refine_ls_number_parameters 1097
_refine_ls_number_reflns 15894
_refine_ls_number_restraints 174
_refine_ls_restrained_S_all 1.130
_refine_ls_R_factor_all 0.0976
_refine_ls_R_factor_gt 0.0779
_refine_ls_shift/su_max 0.001
_refine_ls_shift/su_mean 0.000
_refine_ls_structure_factor_coef Fsqd
_refine_ls_weighting_details 'calc w=1/[\s^2^(Fo^2^)+(0.1067P)^2^+31.0962P] where P=(Fo^2^+2Fc^2^)/3'
_refine_ls_weighting_scheme calc
_refine_ls_wR_factor_gt 0.2024
_refine_ls_wR_factor_ref 0.2147
_reflns_number_gt 12281
_reflns_number_total 15894
_reflns_threshold_expression >2sigma(I)
_cod_data_source_file b611758a.txt
_cod_data_source_block compound4
_cod_original_sg_symbol_H-M P2(1)/c
_cod_database_code 7007864

loop_
_symmetry_equiv_pos_as_xyz
'x, y, z'
'-x, y+1/2, -z+1/2'
'-x, -y, -z'
'x, -y-1/2, z-1/2'

loop_
_atom_site_label
_atom_site_type_symbol
_atom_site_fract_x
_atom_site_fract_y
_atom_site_fract_z
_atom_site_U_iso_or_equiv
_atom_site_adp_type
_atom_site_occupancy
_atom_site_symmetry_multiplicity
_atom_site_calc_flag
_atom_site_refinement_flags
_atom_site_disorder_assembly
_atom_site_disorder_group
Ga1 Ga 0.13537(4) 0.23431(3) 0.11765(2) 0.03054(18) Uani 1 1 d . . .
Ga2 Ga 0.19667(4) 0.25816(3) 0.23697(2) 0.03128(18) Uani 1 1 d . . .
Fe1 Fe -0.02037(6) 0.19523(4) 0.10262(3) 0.0324(2) Uani 1 1 d . . .
Fe2 Fe 0.07187(6) 0.31541(5) 0.26773(3) 0.0400(2) Uani 1 1 d . . .
F1 F -0.0191(5) 0.0352(3) -0.09910(19) 0.1026(19) Uani 1 1 d U . .
F2 F 0.0953(6) 0.0578(4) -0.0571(3) 0.152(3) Uani 1 1 d U . .
F3 F -0.0393(5) 0.0351(3) -0.0371(2) 0.0997(18) Uani 1 1 d U . .
F4 F 0.0720(4) 0.3649(3) -0.0826(2) 0.0933(18) Uani 1 1 d U . .
F5 F 0.1802(3) 0.2933(3) -0.0771(2) 0.0861(16) Uani 1 1 d U . .
F6 F 0.1158(5) 0.3265(3) -0.02308(18) 0.1032(19) Uani 1 1 d U . .
F7 F -0.6530(4) 0.0910(3) -0.08453(19) 0.102(2) Uani 1 1 d U . .
F8 F -0.6311(4) 0.1842(3) -0.1115(2) 0.108(2) Uani 1 1 d U . .
F9 F -0.5739(5) 0.1028(4) -0.1390(2) 0.123(2) Uani 1 1 d U . .
F10 F -0.4665(3) 0.0591(2) 0.04293(14) 0.0642(12) Uani 1 1 d U . .
F11 F -0.3492(4) 0.1247(3) 0.05525(15) 0.0870(17) Uani 1 1 d U . .
F12 F -0.3269(4) 0.0326(3) 0.02559(17) 0.0937(18) Uani 1 1 d U . .
F13 F -0.2120(5) 0.0990(3) -0.2206(2) 0.113(2) Uani 1 1 d U . .
F14 F -0.3541(4) 0.1198(3) -0.2303(2) 0.0990(19) Uani 1 1 d U . .
F15 F -0.2554(6) 0.1585(3) -0.2720(2) 0.127(2) Uani 1 1 d U . .
F16 F -0.2088(5) 0.3964(3) -0.25403(16) 0.0943(17) Uani 1 1 d U . .
F17 F -0.2502(4) 0.4402(2) -0.19652(19) 0.0883(16) Uani 1 1 d U . .
F18 F -0.1100(4) 0.4071(3) -0.2032(2) 0.0894(17) Uani 1 1 d U . .
F19 F -0.5240(4) 0.4222(3) -0.10948(17) 0.0956(18) Uani 1 1 d U . .
F20 F -0.5738(3) 0.4407(3) -0.04819(16) 0.0732(14) Uani 1 1 d U . .
F21 F -0.4775(4) 0.5051(3) -0.0747(2) 0.0872(16) Uani 1 1 d U . .
F22 F -0.3039(9) 0.4416(6) 0.0665(3) 0.081(4) Uani 0.607(14) 1 d PU A 1
F23 F -0.2759(10) 0.3391(6) 0.0731(3) 0.113(5) Uani 0.607(14) 1 d PU A 1
F24 F -0.1671(8) 0.3999(7) 0.0475(4) 0.093(4) Uani 0.607(14) 1 d PU A 1
O1 O 0.1865(3) 0.2469(2) 0.17543(11) 0.0320(9) Uani 1 1 d . . .
H1 H 0.2531 0.2490 0.1695 0.038 Uiso 1 1 calc R . .
O2 O 0.0078(4) 0.0949(3) 0.16749(16) 0.0587(13) Uani 1 1 d . . .
O3 O -0.0941(4) 0.3045(3) 0.15275(17) 0.0609(14) Uani 1 1 d . . .
O4 O -0.0500(3) 0.2153(3) 0.22718(16) 0.0589(14) Uani 1 1 d . . .
O5 O 0.0749(4) 0.4060(3) 0.19655(19) 0.0685(16) Uani 1 1 d . . .
N1 N 0.2068(4) 0.3025(2) 0.08487(16) 0.0344(11) Uani 1 1 d . . .
N2 N 0.2571(3) 0.2006(2) 0.09396(16) 0.0341(11) Uani 1 1 d . . .
N3 N 0.3382(3) 0.2728(2) 0.24170(15) 0.0292(10) Uani 1 1 d . . .
N4 N 0.2699(3) 0.1785(2) 0.25766(15) 0.0316(11) Uani 1 1 d . . .
C1 C 0.2754(4) 0.2584(3) 0.07515(18) 0.0331(13) Uani 1 1 d . . .
C2 C 0.3618(5) 0.2680(3) 0.0457(2) 0.0431(15) Uani 1 1 d . . .
C3 C 0.3521(6) 0.2166(4) 0.0101(2) 0.0563(19) Uani 1 1 d . . .
H3A H 0.4054 0.2222 -0.0092 0.084 Uiso 1 1 calc R . .
H3B H 0.2907 0.2235 -0.0053 0.084 Uiso 1 1 calc R . .
H3C H 0.3539 0.1714 0.0219 0.084 Uiso 1 1 calc R . .
C4 C 0.3673(6) 0.3366(4) 0.0239(2) 0.0554(19) Uani 1 1 d . . .
H4A H 0.3677 0.3720 0.0451 0.083 Uiso 1 1 calc R . .
H4B H 0.3112 0.3422 0.0049 0.083 Uiso 1 1 calc R . .
H4C H 0.4265 0.3391 0.0078 0.083 Uiso 1 1 calc R . .
C5 C 0.4558(5) 0.2586(4) 0.0715(3) 0.0554(19) Uani 1 1 d . . .
H5A H 0.5110 0.2674 0.0537 0.083 Uiso 1 1 calc R . .
H5B H 0.4594 0.2127 0.0821 0.083 Uiso 1 1 calc R . .
H5C H 0.4571 0.2898 0.0952 0.083 Uiso 1 1 calc R . .
C6 C 0.1924(4) 0.3733(3) 0.0744(2) 0.0357(13) Uani 1 1 d . . .
H6 H 0.2153 0.3818 0.0454 0.043 Uiso 1 1 calc R . .
C7 C 0.0838(5) 0.3891(3) 0.0762(2) 0.0457(16) Uani 1 1 d . . .
H7A H 0.0480 0.3609 0.0555 0.055 Uiso 1 1 calc R . .
H7B H 0.0603 0.3783 0.1044 0.055 Uiso 1 1 calc R . .
C8 C 0.0640(5) 0.4632(4) 0.0664(3) 0.060(2) Uani 1 1 d . . .
H8A H 0.0811 0.4729 0.0371 0.072 Uiso 1 1 calc R . .
H8B H -0.0055 0.4726 0.0693 0.072 Uiso 1 1 calc R . .
C9 C 0.1216(5) 0.5080(3) 0.0957(3) 0.060(2) Uani 1 1 d . . .
H9A H 0.0986 0.5025 0.1246 0.072 Uiso 1 1 calc R . .
H9B H 0.1114 0.5552 0.0873 0.072 Uiso 1 1 calc R . .
C10 C 0.2290(5) 0.4919(3) 0.0949(3) 0.0499(17) Uani 1 1 d . . .
H10A H 0.2643 0.5200 0.1157 0.060 Uiso 1 1 calc R . .
H10B H 0.2539 0.5021 0.0668 0.060 Uiso 1 1 calc R . .
C11 C 0.2466(5) 0.4181(3) 0.1050(2) 0.0400(14) Uani 1 1 d . . .
H11A H 0.3165 0.4084 0.1039 0.048 Uiso 1 1 calc R . .
H11B H 0.2256 0.4086 0.1339 0.048 Uiso 1 1 calc R . .
C12 C 0.3086(4) 0.1367(3) 0.0966(2) 0.0347(13) Uani 1 1 d . . .
H12 H 0.3683 0.1401 0.0798 0.042 Uiso 1 1 calc R . .
C13 C 0.2457(5) 0.0814(3) 0.0781(3) 0.0550(19) Uani 1 1 d . . .
H13A H 0.2313 0.0911 0.0481 0.066 Uiso 1 1 calc R . .
H13B H 0.1838 0.0800 0.0929 0.066 Uiso 1 1 calc R . .
C14 C 0.2964(6) 0.0128(4) 0.0821(4) 0.075(3) Uani 1 1 d . . .
H14A H 0.2529 -0.0226 0.0711 0.090 Uiso 1 1 calc R . .
H14B H 0.3553 0.0129 0.0652 0.090 Uiso 1 1 calc R . .
C15 C 0.3236(7) -0.0019(5) 0.1278(4) 0.080(3) Uani 1 1 d U . .
H15A H 0.2643 -0.0064 0.1442 0.096 Uiso 1 1 calc R . .
H15B H 0.3591 -0.0448 0.1296 0.096 Uiso 1 1 calc R . .
C16 C 0.3851(7) 0.0528(4) 0.1462(3) 0.074(3) Uani 1 1 d . . .
H16A H 0.4478 0.0533 0.1321 0.089 Uiso 1 1 calc R . .
H16B H 0.3978 0.0436 0.1764 0.089 Uiso 1 1 calc R . .
C17 C 0.3377(6) 0.1211(4) 0.1415(2) 0.0565(19) Uani 1 1 d . . .
H17A H 0.2799 0.1227 0.1590 0.068 Uiso 1 1 calc R . .
H17B H 0.3832 0.1558 0.1520 0.068 Uiso 1 1 calc R . .
C18 C -0.0015(5) 0.1322(3) 0.0511(2) 0.0453(16) Uani 1 1 d . . .
H18 H 0.0401 0.0944 0.0509 0.054 Uiso 1 1 calc R . .
C19 C -0.1001(5) 0.1320(4) 0.0620(2) 0.0494(17) Uani 1 1 d . . .
H19 H -0.1360 0.0941 0.0703 0.059 Uiso 1 1 calc R . .
C20 C -0.1349(5) 0.1969(4) 0.0582(2) 0.0435(16) Uani 1 1 d . . .
H20 H -0.1987 0.2110 0.0636 0.052 Uiso 1 1 calc R . .
C21 C -0.0591(5) 0.2379(3) 0.0451(2) 0.0446(16) Uani 1 1 d . . .
H21 H -0.0630 0.2847 0.0402 0.054 Uiso 1 1 calc R . .
C22 C 0.0238(5) 0.1978(4) 0.04048(19) 0.0445(16) Uani 1 1 d . . .
H22 H 0.0853 0.2126 0.0318 0.053 Uiso 1 1 calc R . .
C23 C -0.0019(5) 0.1357(3) 0.1430(2) 0.0408(15) Uani 1 1 d . . .
C24 C -0.0633(5) 0.2611(4) 0.1340(2) 0.0419(15) Uani 1 1 d . . .
C25 C 0.3541(4) 0.2107(3) 0.25656(17) 0.0278(12) Uani 1 1 d . . .
C26 C 0.4558(4) 0.1855(3) 0.26960(18) 0.0298(12) Uani 1 1 d . . .
C27 C 0.4894(4) 0.2245(3) 0.3087(2) 0.0369(14) Uani 1 1 d . . .
H27A H 0.4462 0.2152 0.3318 0.055 Uiso 1 1 calc R . .
H27B H 0.4884 0.2725 0.3025 0.055 Uiso 1 1 calc R . .
H27C H 0.5552 0.2109 0.3168 0.055 Uiso 1 1 calc R . .
C28 C 0.5255(4) 0.1933(3) 0.2328(2) 0.0362(14) Uani 1 1 d . . .
H28A H 0.5323 0.2408 0.2259 0.054 Uiso 1 1 calc R . .
H28B H 0.4996 0.1693 0.2082 0.054 Uiso 1 1 calc R . .
H28C H 0.5887 0.1749 0.2409 0.054 Uiso 1 1 calc R . .
C29 C 0.4612(4) 0.1107(3) 0.2813(2) 0.0408(15) Uani 1 1 d . . .
H29A H 0.5276 0.0991 0.2896 0.061 Uiso 1 1 calc R . .
H29B H 0.4407 0.0836 0.2570 0.061 Uiso 1 1 calc R . .
H29C H 0.4186 0.1018 0.3047 0.061 Uiso 1 1 calc R . .
C30 C 0.4032(4) 0.3268(3) 0.23112(19) 0.0311(12) Uani 1 1 d . . .
H30 H 0.4672 0.3187 0.2454 0.037 Uiso 1 1 calc R . .
C31 C 0.3629(5) 0.3930(3) 0.2465(2) 0.0390(14) Uani 1 1 d . . .
H31A H 0.3556 0.3911 0.2773 0.047 Uiso 1 1 calc R . .
H31B H 0.2983 0.4006 0.2334 0.047 Uiso 1 1 calc R . .
C32 C 0.4298(5) 0.4511(3) 0.2355(2) 0.0421(15) Uani 1 1 d . . .
H32A H 0.4014 0.4937 0.2450 0.051 Uiso 1 1 calc R . .
H32B H 0.4928 0.4452 0.2504 0.051 Uiso 1 1 calc R . .
C33 C 0.4452(5) 0.4542(3) 0.1881(2) 0.0454(16) Uani 1 1 d . . .
H33A H 0.3833 0.4644 0.1733 0.054 Uiso 1 1 calc R . .
H33B H 0.4913 0.4904 0.1818 0.054 Uiso 1 1 calc R . .
C34 C 0.4840(5) 0.3884(3) 0.1722(2) 0.0429(15) Uani 1 1 d . . .
H34A H 0.5491 0.3805 0.1847 0.051 Uiso 1 1 calc R . .
H34B H 0.4898 0.3905 0.1413 0.051 Uiso 1 1 calc R . .
C35 C 0.4170(4) 0.3303(3) 0.18374(19) 0.0345(13) Uani 1 1 d . . .
H35A H 0.3535 0.3364 0.1693 0.041 Uiso 1 1 calc R . .
H35B H 0.4448 0.2876 0.1739 0.041 Uiso 1 1 calc R . .
C36 C 0.2422(4) 0.1149(3) 0.27721(19) 0.0332(13) Uani 1 1 d . . .
H36 H 0.2908 0.0802 0.2698 0.040 Uiso 1 1 calc R . .
C37 C 0.1445(5) 0.0936(3) 0.2590(2) 0.0447(16) Uani 1 1 d . . .
H37A H 0.0962 0.1287 0.2646 0.054 Uiso 1 1 calc R . .
H37B H 0.1487 0.0885 0.2282 0.054 Uiso 1 1 calc R . .
C38 C 0.1119(5) 0.0279(4) 0.2780(3) 0.0535(19) Uani 1 1 d . . .
H38A H 0.1547 -0.0084 0.2687 0.064 Uiso 1 1 calc R . .
H38B H 0.0457 0.0177 0.2676 0.064 Uiso 1 1 calc R . .
C39 C 0.1132(5) 0.0298(4) 0.3260(3) 0.060(2) Uani 1 1 d . . .
H39A H 0.0631 0.0612 0.3355 0.072 Uiso 1 1 calc R . .
H39B H 0.0975 -0.0152 0.3369 0.072 Uiso 1 1 calc R . .
C40 C 0.2104(6) 0.0514(4) 0.3439(3) 0.0552(18) Uani 1 1 d . . .
H40A H 0.2596 0.0173 0.3374 0.066 Uiso 1 1 calc R . .
H40B H 0.2074 0.0555 0.3748 0.066 Uiso 1 1 calc R . .
C41 C 0.2387(5) 0.1193(3) 0.3247(2) 0.0415(15) Uani 1 1 d . . .
H41A H 0.1912 0.1537 0.3326 0.050 Uiso 1 1 calc R . .
H41B H 0.3027 0.1330 0.3362 0.050 Uiso 1 1 calc R . .
C42 C 0.0703(5) 0.2778(5) 0.3289(2) 0.057(2) Uani 1 1 d . . .
H42 H 0.0632 0.2318 0.3357 0.068 Uiso 1 1 calc R . .
C43 C 0.1579(5) 0.3113(5) 0.3223(2) 0.066(2) Uani 1 1 d . . .
H43 H 0.2204 0.2920 0.3247 0.079 Uiso 1 1 calc R . .
C44 C 0.1371(6) 0.3781(5) 0.3116(3) 0.069(2) Uani 1 1 d . . .
H44 H 0.1825 0.4116 0.3045 0.082 Uiso 1 1 calc R . .
C45 C 0.0342(6) 0.3864(5) 0.3132(2) 0.066(2) Uani 1 1 d . . .
H45 H -0.0006 0.4266 0.3081 0.079 Uiso 1 1 calc R . .
C46 C -0.0050(5) 0.3246(5) 0.3236(2) 0.055(2) Uani 1 1 d . . .
H46 H -0.0717 0.3155 0.3267 0.066 Uiso 1 1 calc R . .
C47 C -0.0019(5) 0.2558(4) 0.2430(2) 0.0441(16) Uani 1 1 d . . .
C48 C 0.0735(5) 0.3696(4) 0.2240(2) 0.0498(17) Uani 1 1 d . . .
C49 C -0.1472(4) 0.2244(3) -0.07240(17) 0.0277(12) Uani 1 1 d . . .
C50 C -0.1160(4) 0.1580(3) -0.07096(19) 0.0322(13) Uani 1 1 d . . .
H50 H -0.1624 0.1232 -0.0728 0.039 Uiso 1 1 calc R . .
C51 C -0.0186(4) 0.1415(3) -0.06689(19) 0.0348(13) Uani 1 1 d . . .
C52 C 0.0512(4) 0.1899(3) -0.06471(18) 0.0355(14) Uani 1 1 d . . .
H52 H 0.1176 0.1782 -0.0626 0.043 Uiso 1 1 calc R . .
C53 C 0.0225(4) 0.2563(3) -0.06566(18) 0.0342(13) Uani 1 1 d . . .
C54 C -0.0754(4) 0.2728(3) -0.06933(17) 0.0295(12) Uani 1 1 d . . .
H54 H -0.0934 0.3186 -0.0697 0.035 Uiso 1 1 calc R . .
C55 C 0.0082(5) 0.0695(4) -0.0664(3) 0.0532(18) Uani 1 1 d . . .
C56 C 0.0958(4) 0.3101(3) -0.0616(2) 0.0422(15) Uani 1 1 d . . .
C57 C -0.3389(4) 0.1884(3) -0.06947(18) 0.0295(12) Uani 1 1 d . . .
C58 C -0.4247(4) 0.1771(3) -0.09215(19) 0.0327(13) Uani 1 1 d . . .
H58 H -0.4342 0.1978 -0.1188 0.039 Uiso 1 1 calc R . .
C59 C -0.4972(4) 0.1360(3) -0.0767(2) 0.0372(14) Uani 1 1 d . . .
C60 C -0.4864(4) 0.1044(3) -0.0385(2) 0.0372(14) Uani 1 1 d . . .
H60 H -0.5352 0.0759 -0.0282 0.045 Uiso 1 1 calc R . .
C61 C -0.4020(4) 0.1155(3) -0.01571(19) 0.0350(13) Uani 1 1 d . . .
C62 C -0.3297(4) 0.1565(3) -0.03089(18) 0.0320(13) Uani 1 1 d . . .
H62 H -0.2724 0.1628 -0.0144 0.038 Uiso 1 1 calc R . .
C63 C -0.5883(5) 0.1271(4) -0.1024(2) 0.0522(18) Uani 1 1 d . . .
C64 C -0.3868(5) 0.0832(4) 0.0267(2) 0.0454(16) Uani 1 1 d . . .
C65 C -0.2592(4) 0.2550(3) -0.13499(18) 0.0277(12) Uani 1 1 d . . .
C66 C -0.2694(4) 0.2015(3) -0.16265(19) 0.0309(12) Uani 1 1 d . . .
H66 H -0.2837 0.1586 -0.1517 0.037 Uiso 1 1 calc R . .
C67 C -0.2595(4) 0.2084(3) -0.20568(19) 0.0347(13) Uani 1 1 d . . .
C68 C -0.2379(4) 0.2704(3) -0.22307(19) 0.0345(13) Uani 1 1 d . . .
H68 H -0.2319 0.2757 -0.2525 0.041 Uiso 1 1 calc R . .
C69 C -0.2254(4) 0.3241(3) -0.19594(18) 0.0301(12) Uani 1 1 d . . .
C70 C -0.2361(4) 0.3171(3) -0.15329(18) 0.0285(12) Uani 1 1 d . . .
H70 H -0.2277 0.3551 -0.1357 0.034 Uiso 1 1 calc R . .
C71 C -0.2698(5) 0.1486(4) -0.2331(2) 0.0450(16) Uani 1 1 d . . .
C72 C -0.1991(4) 0.3917(3) -0.2125(2) 0.0395(14) Uani 1 1 d . . .
C73 C -0.2963(4) 0.3116(3) -0.05963(17) 0.0275(12) Uani 1 1 d . . .
C74 C -0.3740(4) 0.3488(3) -0.07586(18) 0.0306(12) Uani 1 1 d . . .
H74 H -0.3993 0.3384 -0.1031 0.037 Uiso 1 1 calc R . .
C75 C -0.4159(4) 0.4009(3) -0.05330(19) 0.0331(13) Uani 1 1 d . . .
C76 C -0.3803(4) 0.4174(3) -0.0138(2) 0.0404(15) Uani 1 1 d . . .
H76 H -0.4083 0.4528 0.0016 0.048 Uiso 1 1 calc R . .
C77 C -0.3032(5) 0.3816(3) 0.0032(2) 0.0441(16) Uani 1 1 d . A .
C78 C -0.2622(4) 0.3299(3) -0.0198(2) 0.0371(14) Uani 1 1 d . . .
H78 H -0.2089 0.3063 -0.0078 0.045 Uiso 1 1 calc R . .
C79 C -0.4974(5) 0.4400(3) -0.0719(2) 0.0413(15) Uani 1 1 d . . .
C80 C -0.2647(6) 0.3975(5) 0.0468(3) 0.068(2) Uani 1 1 d U . .
B1 B -0.2599(5) 0.2444(3) -0.0841(2) 0.0278(13) Uani 1 1 d . . .
F23A F -0.3360(12) 0.4041(10) 0.0739(5) 0.081(5) Uani 0.393(14) 1 d PU A 2
F24A F -0.1969(12) 0.3648(9) 0.0600(4) 0.069(5) Uani 0.393(14) 1 d PU A 2
F22A F -0.2392(14) 0.4619(7) 0.0476(5) 0.093(6) Uani 0.393(14) 1 d PU A 2

loop_
_atom_site_aniso_label
_atom_site_aniso_U_11
_atom_site_aniso_U_22
_atom_site_aniso_U_33
_atom_site_aniso_U_23
_atom_site_aniso_U_13
_atom_site_aniso_U_12
Ga1 0.0295(3) 0.0254(3) 0.0369(4) -0.0013(3) 0.0031(3) -0.0008(3)
Ga2 0.0235(3) 0.0333(4) 0.0371(4) 0.0026(3) 0.0013(2) 0.0045(3)
Fe1 0.0300(4) 0.0343(5) 0.0328(5) 0.0006(4) -0.0019(3) -0.0014(3)
Fe2 0.0288(4) 0.0549(6) 0.0363(5) -0.0024(4) 0.0008(3) 0.0115(4)
F1 0.176(5) 0.048(3) 0.084(3) -0.009(3) 0.005(3) 0.028(3)
F2 0.112(4) 0.086(4) 0.255(6) 0.005(4) -0.018(4) 0.031(3)
F3 0.148(5) 0.051(3) 0.101(4) 0.020(3) 0.019(3) 0.020(3)
F4 0.068(3) 0.064(3) 0.147(5) 0.039(3) -0.019(3) -0.023(2)
F5 0.049(3) 0.087(3) 0.122(4) -0.007(3) 0.014(3) -0.018(2)
F6 0.114(4) 0.117(4) 0.078(3) -0.020(3) 0.003(3) -0.067(3)
F7 0.062(3) 0.136(4) 0.107(4) 0.048(3) -0.023(3) -0.051(3)
F8 0.071(3) 0.107(4) 0.143(5) 0.036(4) -0.049(3) -0.013(3)
F9 0.084(4) 0.185(6) 0.099(4) -0.042(4) -0.027(3) -0.024(4)
F10 0.058(2) 0.079(3) 0.055(2) 0.019(2) 0.0091(19) -0.020(2)
F11 0.111(4) 0.093(4) 0.056(3) 0.013(3) -0.019(3) -0.049(3)
F12 0.101(4) 0.100(4) 0.082(3) 0.046(3) 0.024(3) 0.047(3)
F13 0.117(4) 0.090(4) 0.130(5) -0.058(3) -0.033(4) 0.040(3)
F14 0.085(3) 0.093(4) 0.119(4) -0.055(3) 0.009(3) -0.031(3)
F15 0.215(6) 0.099(4) 0.067(3) -0.040(3) 0.033(4) -0.042(4)
F16 0.150(5) 0.075(3) 0.058(3) 0.021(3) 0.004(3) -0.023(3)
F17 0.113(4) 0.052(3) 0.102(4) 0.023(3) 0.045(3) 0.019(3)
F18 0.067(3) 0.075(3) 0.126(4) 0.032(3) -0.010(3) -0.030(3)
F19 0.101(3) 0.110(4) 0.074(3) -0.024(3) -0.029(3) 0.065(3)
F20 0.047(2) 0.086(3) 0.088(3) 0.029(3) 0.014(2) 0.023(2)
F21 0.072(3) 0.056(3) 0.133(4) 0.029(3) -0.010(3) 0.011(2)
F22 0.093(6) 0.083(6) 0.068(5) -0.039(5) -0.020(4) 0.032(5)
F23 0.143(8) 0.115(7) 0.080(6) 0.001(5) -0.023(5) -0.003(6)
F24 0.075(5) 0.116(7) 0.086(6) -0.025(5) -0.022(4) -0.006(5)
O1 0.0277(19) 0.053(3) 0.0156(18) -0.0069(17) -0.0021(14) -0.0090(18)
O2 0.070(3) 0.055(3) 0.051(3) 0.016(3) -0.010(2) -0.013(3)
O3 0.059(3) 0.066(4) 0.058(3) -0.022(3) 0.001(2) 0.016(3)
O4 0.040(3) 0.092(4) 0.045(3) -0.010(3) 0.006(2) -0.007(3)
O5 0.073(4) 0.062(4) 0.071(4) 0.022(3) 0.011(3) 0.024(3)
N1 0.039(3) 0.026(3) 0.038(3) 0.003(2) 0.009(2) -0.002(2)
N2 0.034(3) 0.026(3) 0.042(3) -0.001(2) 0.008(2) 0.000(2)
N3 0.025(2) 0.023(2) 0.040(3) 0.002(2) 0.0018(19) 0.0004(18)
N4 0.027(2) 0.028(3) 0.040(3) 0.006(2) 0.001(2) -0.002(2)
C1 0.035(3) 0.033(3) 0.031(3) -0.002(2) 0.005(2) -0.002(3)
C2 0.041(3) 0.046(4) 0.044(4) -0.002(3) 0.016(3) -0.001(3)
C3 0.071(5) 0.053(4) 0.046(4) -0.005(3) 0.016(4) 0.006(4)
C4 0.057(4) 0.053(4) 0.058(5) 0.010(4) 0.025(4) -0.005(4)
C5 0.040(4) 0.059(5) 0.068(5) -0.004(4) 0.017(3) -0.010(3)
C6 0.035(3) 0.027(3) 0.045(4) 0.004(3) 0.004(3) 0.002(2)
C7 0.040(3) 0.032(3) 0.065(5) 0.008(3) -0.008(3) -0.004(3)
C8 0.047(4) 0.041(4) 0.091(6) 0.012(4) -0.013(4) 0.007(3)
C9 0.060(5) 0.028(4) 0.092(6) 0.005(4) -0.008(4) 0.007(3)
C10 0.056(4) 0.027(3) 0.066(5) 0.001(3) -0.014(3) -0.005(3)
C11 0.039(3) 0.033(3) 0.048(4) 0.005(3) 0.001(3) -0.001(3)
C12 0.036(3) 0.022(3) 0.047(4) -0.008(3) 0.011(3) 0.002(2)
C13 0.042(4) 0.031(4) 0.092(6) -0.015(4) 0.006(4) 0.000(3)
C14 0.053(5) 0.032(4) 0.142(9) -0.030(5) 0.018(5) -0.004(3)
C15 0.082(5) 0.051(4) 0.109(6) 0.013(4) 0.030(5) 0.014(4)
C16 0.094(7) 0.052(5) 0.076(6) 0.009(4) -0.001(5) 0.028(5)
C17 0.075(5) 0.043(4) 0.051(4) 0.000(3) -0.005(4) 0.020(4)
C18 0.050(4) 0.043(4) 0.042(4) -0.015(3) -0.008(3) 0.006(3)
C19 0.050(4) 0.049(4) 0.049(4) -0.002(3) -0.014(3) -0.013(3)
C20 0.034(3) 0.054(4) 0.042(4) 0.001(3) -0.012(3) -0.004(3)
C21 0.058(4) 0.042(4) 0.033(3) 0.008(3) -0.015(3) 0.004(3)
C22 0.042(4) 0.063(5) 0.027(3) 0.000(3) -0.001(3) -0.003(3)
C23 0.041(3) 0.041(4) 0.040(4) -0.001(3) -0.007(3) -0.012(3)
C24 0.036(3) 0.051(4) 0.039(4) 0.005(3) -0.003(3) -0.003(3)
C25 0.025(3) 0.029(3) 0.029(3) -0.002(2) -0.001(2) 0.004(2)
C26 0.026(3) 0.028(3) 0.036(3) 0.005(2) -0.002(2) 0.001(2)
C27 0.033(3) 0.039(4) 0.039(3) 0.005(3) -0.004(2) -0.003(3)
C28 0.027(3) 0.034(3) 0.047(4) 0.003(3) -0.001(2) 0.007(2)
C29 0.032(3) 0.030(3) 0.060(4) 0.009(3) -0.003(3) 0.008(3)
C30 0.029(3) 0.024(3) 0.041(3) 0.002(2) -0.004(2) -0.001(2)
C31 0.041(3) 0.029(3) 0.047(4) -0.005(3) -0.003(3) 0.001(3)
C32 0.053(4) 0.025(3) 0.048(4) -0.004(3) -0.005(3) -0.004(3)
C33 0.058(4) 0.025(3) 0.053(4) 0.006(3) -0.010(3) -0.009(3)
C34 0.055(4) 0.036(4) 0.038(4) 0.003(3) 0.001(3) -0.009(3)
C35 0.041(3) 0.023(3) 0.040(3) 0.001(2) -0.001(3) 0.000(2)
C36 0.033(3) 0.026(3) 0.041(3) 0.001(3) 0.002(2) 0.000(2)
C37 0.037(3) 0.039(4) 0.058(4) -0.002(3) -0.002(3) -0.005(3)
C38 0.043(4) 0.039(4) 0.079(5) -0.006(4) 0.009(3) -0.011(3)
C39 0.054(4) 0.044(4) 0.084(6) 0.018(4) 0.019(4) -0.012(3)
C40 0.061(5) 0.045(4) 0.060(5) 0.013(4) 0.013(4) 0.000(4)
C41 0.044(3) 0.036(3) 0.044(4) 0.011(3) 0.005(3) -0.001(3)
C42 0.057(5) 0.085(6) 0.029(4) 0.000(4) -0.003(3) 0.012(4)
C43 0.046(4) 0.111(8) 0.040(4) -0.023(4) -0.006(3) 0.029(5)
C44 0.057(5) 0.081(6) 0.068(5) -0.035(5) 0.002(4) 0.000(4)
C45 0.063(5) 0.088(7) 0.046(4) -0.023(4) 0.003(4) 0.030(5)
C46 0.039(4) 0.090(6) 0.038(4) -0.009(4) 0.007(3) 0.010(4)
C47 0.034(3) 0.070(5) 0.029(3) 0.006(3) 0.009(3) 0.004(3)
C48 0.044(4) 0.052(4) 0.054(4) -0.003(4) 0.004(3) 0.022(3)
C49 0.033(3) 0.024(3) 0.026(3) -0.001(2) -0.003(2) 0.000(2)
C50 0.035(3) 0.023(3) 0.039(3) 0.000(2) 0.000(2) 0.000(2)
C51 0.037(3) 0.028(3) 0.039(3) 0.002(3) 0.002(2) 0.005(3)
C52 0.029(3) 0.047(4) 0.030(3) 0.004(3) 0.000(2) 0.010(3)
C53 0.037(3) 0.040(3) 0.025(3) 0.002(2) -0.001(2) -0.004(3)
C54 0.032(3) 0.028(3) 0.029(3) 0.001(2) -0.001(2) 0.002(2)
C55 0.048(4) 0.046(4) 0.066(5) 0.006(4) -0.001(3) 0.015(3)
C56 0.036(3) 0.049(4) 0.041(4) 0.002(3) -0.001(3) -0.009(3)
C57 0.030(3) 0.019(3) 0.040(3) -0.005(2) 0.003(2) 0.006(2)
C58 0.037(3) 0.028(3) 0.033(3) -0.001(2) -0.003(2) 0.002(2)
C59 0.031(3) 0.034(3) 0.047(4) -0.005(3) -0.001(3) 0.002(3)
C60 0.034(3) 0.030(3) 0.048(4) -0.003(3) 0.006(3) -0.005(3)
C61 0.037(3) 0.028(3) 0.040(3) 0.002(3) 0.003(3) 0.001(3)
C62 0.035(3) 0.027(3) 0.033(3) -0.001(2) 0.001(2) 0.000(2)
C63 0.051(4) 0.057(5) 0.048(4) 0.004(4) -0.009(3) -0.014(4)
C64 0.042(4) 0.049(4) 0.046(4) 0.010(3) 0.002(3) -0.011(3)
C65 0.024(3) 0.026(3) 0.033(3) -0.001(2) -0.003(2) 0.002(2)
C66 0.024(3) 0.026(3) 0.043(3) -0.004(2) 0.000(2) 0.001(2)
C67 0.025(3) 0.039(3) 0.041(3) -0.009(3) -0.002(2) 0.005(2)
C68 0.024(3) 0.049(4) 0.031(3) 0.001(3) 0.005(2) 0.002(3)
C69 0.024(3) 0.032(3) 0.034(3) 0.000(2) -0.002(2) 0.003(2)
C70 0.026(3) 0.025(3) 0.034(3) -0.003(2) -0.002(2) 0.002(2)
C71 0.034(3) 0.053(4) 0.047(4) -0.020(3) -0.001(3) 0.003(3)
C72 0.040(3) 0.043(4) 0.035(3) 0.007(3) 0.005(3) 0.003(3)
C73 0.029(3) 0.021(3) 0.032(3) 0.003(2) 0.002(2) -0.001(2)
C74 0.032(3) 0.028(3) 0.031(3) -0.002(2) 0.000(2) 0.000(2)
C75 0.035(3) 0.027(3) 0.037(3) 0.000(2) 0.004(2) 0.006(2)
C76 0.041(3) 0.037(3) 0.043(4) -0.012(3) 0.002(3) 0.010(3)
C77 0.045(4) 0.041(4) 0.046(4) -0.016(3) -0.005(3) 0.003(3)
C78 0.036(3) 0.033(3) 0.042(4) -0.008(3) -0.005(3) 0.010(3)
C79 0.048(4) 0.037(4) 0.039(4) -0.001(3) 0.001(3) 0.009(3)
C80 0.066(4) 0.072(5) 0.064(4) -0.024(4) -0.014(4) 0.027(4)
B1 0.031(3) 0.023(3) 0.029(3) -0.002(3) -0.002(3) 0.001(3)
F23A 0.083(7) 0.100(8) 0.061(7) -0.008(6) 0.006(5) -0.007(6)
F24A 0.075(7) 0.076(7) 0.056(6) -0.017(5) -0.025(5) 0.028(6)
F22A 0.117(8) 0.072(7) 0.088(8) -0.011(6) -0.025(6) -0.036(6)

loop_
_atom_type_symbol
_atom_type_description
_atom_type_scat_dispersion_real
_atom_type_scat_dispersion_imag
_atom_type_scat_source
C C 0.0033 0.0016 'International Tables Vol C Tables 4.2.6.8 and 6.1.1.4'
H H 0.0000 0.0000 'International Tables Vol C Tables 4.2.6.8 and 6.1.1.4'
B B 0.0013 0.0007 'International Tables Vol C Tables 4.2.6.8 and 6.1.1.4'
O O 0.0106 0.0060 'International Tables Vol C Tables 4.2.6.8 and 6.1.1.4'
F F 0.0171 0.0103 'International Tables Vol C Tables 4.2.6.8 and 6.1.1.4'
Fe Fe 0.3463 0.8444 'International Tables Vol C Tables 4.2.6.8 and 6.1.1.4'
N N 0.0061 0.0033 'International Tables Vol C Tables 4.2.6.8 and 6.1.1.4'
Ga Ga 0.2307 1.6083 'International Tables Vol C Tables 4.2.6.8 and 6.1.1.4'

loop_
_geom_angle_atom_site_label_1
_geom_angle_atom_site_label_2
_geom_angle_atom_site_label_3
_geom_angle
_geom_angle_site_symmetry_1
_geom_angle_site_symmetry_3
_geom_angle_publ_flag
O1 Ga1 N2 96.29(19) . . ?
O1 Ga1 N1 103.29(19) . . ?
N2 Ga1 N1 66.1(2) . . ?
O1 Ga1 Fe1 122.83(12) . . ?
N2 Ga1 Fe1 126.86(15) . . ?
N1 Ga1 Fe1 126.20(15) . . ?
O1 Ga2 N3 97.90(18) . . ?
O1 Ga2 N4 105.04(19) . . ?
N3 Ga2 N4 66.37(19) . . ?
O1 Ga2 Fe2 116.22(12) . . ?
N3 Ga2 Fe2 130.03(14) . . ?
N4 Ga2 Fe2 129.49(15) . . ?
C23 Fe1 C24 97.8(3) . . ?
C23 Fe1 C21 161.4(3) . . ?
C24 Fe1 C21 96.3(3) . . ?
C23 Fe1 C22 131.8(3) . . ?
C24 Fe1 C22 129.0(3) . . ?
C21 Fe1 C22 39.6(3) . . ?
C23 Fe1 C18 98.4(3) . . ?
C24 Fe1 C18 160.8(3) . . ?
C21 Fe1 C18 65.8(3) . . ?
C22 Fe1 C18 39.2(3) . . ?
C23 Fe1 C20 126.4(3) . . ?
C24 Fe1 C20 96.3(3) . . ?
C21 Fe1 C20 39.3(3) . . ?
C22 Fe1 C20 66.2(3) . . ?
C18 Fe1 C20 65.7(3) . . ?
C23 Fe1 C19 96.1(3) . . ?
C24 Fe1 C19 128.1(3) . . ?
C21 Fe1 C19 65.5(3) . . ?
C22 Fe1 C19 66.0(3) . . ?
C18 Fe1 C19 39.5(3) . . ?
C20 Fe1 C19 38.6(3) . . ?
C23 Fe1 Ga1 87.8(2) . . ?
C24 Fe1 Ga1 87.6(2) . . ?
C21 Fe1 Ga1 105.0(2) . . ?
C22 Fe1 Ga1 83.85(19) . . ?
C18 Fe1 Ga1 103.21(19) . . ?
C20 Fe1 Ga1 144.3(2) . . ?
C19 Fe1 Ga1 142.7(2) . . ?
C47 Fe2 C48 94.7(3) . . ?
C47 Fe2 C44 163.8(3) . . ?
C48 Fe2 C44 98.4(4) . . ?
C47 Fe2 C43 131.7(4) . . ?
C48 Fe2 C43 131.6(4) . . ?
C44 Fe2 C43 39.7(4) . . ?
C47 Fe2 C42 98.9(3) . . ?
C48 Fe2 C42 163.2(3) . . ?
C44 Fe2 C42 66.7(4) . . ?
C43 Fe2 C42 39.5(3) . . ?
C47 Fe2 C45 128.2(3) . . ?
C48 Fe2 C45 97.9(4) . . ?
C44 Fe2 C45 40.3(3) . . ?
C43 Fe2 C45 66.4(3) . . ?
C42 Fe2 C45 65.9(4) . . ?
C47 Fe2 C46 97.9(3) . . ?
C48 Fe2 C46 129.1(3) . . ?
C44 Fe2 C46 66.3(3) . . ?
C43 Fe2 C46 65.8(3) . . ?
C42 Fe2 C46 39.2(3) . . ?
C45 Fe2 C46 38.7(3) . . ?
C47 Fe2 Ga2 84.7(2) . . ?
C48 Fe2 Ga2 86.8(2) . . ?
C44 Fe2 Ga2 105.5(2) . . ?
C43 Fe2 Ga2 85.1(2) . . ?
C42 Fe2 Ga2 104.1(2) . . ?
C45 Fe2 Ga2 145.8(2) . . ?
C46 Fe2 Ga2 143.3(2) . . ?
Ga1 O1 Ga2 163.0(2) . . ?
C1 N1 C6 132.6(5) . . ?
C1 N1 Ga1 92.0(4) . . ?
C6 N1 Ga1 135.4(4) . . ?
C1 N2 C12 133.3(5) . . ?
C1 N2 Ga1 92.9(4) . . ?
C12 N2 Ga1 133.8(4) . . ?
C25 N3 C30 132.1(5) . . ?
C25 N3 Ga2 92.4(3) . . ?
C30 N3 Ga2 135.3(4) . . ?
C25 N4 C36 131.7(5) . . ?
C25 N4 Ga2 92.5(3) . . ?
C36 N4 Ga2 134.0(4) . . ?
N2 C1 N1 108.9(5) . . ?
N2 C1 C2 122.7(5) . . ?
N1 C1 C2 128.4(5) . . ?
C3 C2 C5 111.8(6) . . ?
C3 C2 C4 105.5(6) . . ?
C5 C2 C4 107.4(6) . . ?
C3 C2 C1 108.0(5) . . ?
C5 C2 C1 108.6(5) . . ?
C4 C2 C1 115.5(5) . . ?
N1 C6 C11 111.4(5) . . ?
N1 C6 C7 108.5(5) . . ?
C11 C6 C7 109.0(5) . . ?
C8 C7 C6 111.1(5) . . ?
C9 C8 C7 111.1(6) . . ?
C8 C9 C10 111.5(7) . . ?
C9 C10 C11 110.6(6) . . ?
C6 C11 C10 111.2(5) . . ?
N2 C12 C17 110.6(5) . . ?
N2 C12 C13 109.7(5) . . ?
C17 C12 C13 110.8(6) . . ?
C12 C13 C14 110.9(6) . . ?
C15 C14 C13 110.6(7) . . ?
C16 C15 C14 110.8(7) . . ?
C15 C16 C17 112.2(8) . . ?
C12 C17 C16 112.5(6) . . ?
C22 C18 C19 108.0(6) . . ?
C22 C18 Fe1 70.2(4) . . ?
C19 C18 Fe1 70.6(4) . . ?
C20 C19 C18 108.2(6) . . ?
C20 C19 Fe1 70.5(4) . . ?
C18 C19 Fe1 69.8(4) . . ?
C19 C20 C21 108.1(6) . . ?
C19 C20 Fe1 70.9(4) . . ?
C21 C20 Fe1 69.6(3) . . ?
C20 C21 C22 108.4(6) . . ?
C20 C21 Fe1 71.1(4) . . ?
C22 C21 Fe1 70.5(4) . . ?
C18 C22 C21 107.3(6) . . ?
C18 C22 Fe1 70.6(4) . . ?
C21 C22 Fe1 69.8(4) . . ?
O2 C23 Fe1 176.3(6) . . ?
O3 C24 Fe1 176.7(6) . . ?
N4 C25 N3 108.6(5) . . ?
N4 C25 C26 129.0(5) . . ?
N3 C25 C26 122.4(5) . . ?
C27 C26 C29 106.7(5) . . ?
C27 C26 C25 108.0(5) . . ?
C29 C26 C25 114.7(5) . . ?
C27 C26 C28 112.4(5) . . ?
C29 C26 C28 104.7(5) . . ?
C25 C26 C28 110.3(4) . . ?
N3 C30 C31 109.6(5) . . ?
N3 C30 C35 111.0(5) . . ?
C31 C30 C35 109.5(5) . . ?
C30 C31 C32 110.8(5) . . ?
C33 C32 C31 110.9(5) . . ?
C34 C33 C32 110.7(5) . . ?
C33 C34 C35 110.8(5) . . ?
C30 C35 C34 111.2(5) . . ?
N4 C36 C41 112.7(5) . . ?
N4 C36 C37 108.7(5) . . ?
C41 C36 C37 110.2(5) . . ?
C38 C37 C36 111.1(6) . . ?
C37 C38 C39 112.5(6) . . ?
C40 C39 C38 111.7(6) . . ?
C39 C40 C41 109.6(6) . . ?
C36 C41 C40 110.9(6) . . ?
C43 C42 C46 107.9(8) . . ?
C43 C42 Fe2 70.1(4) . . ?
C46 C42 Fe2 71.1(4) . . ?
C42 C43 C44 108.4(7) . . ?
C42 C43 Fe2 70.5(4) . . ?
C44 C43 Fe2 69.5(4) . . ?
C43 C44 C45 107.3(8) . . ?
C43 C44 Fe2 70.8(5) . . ?
C45 C44 Fe2 71.2(5) . . ?
C46 C45 C44 107.5(8) . . ?
C46 C45 Fe2 70.8(5) . . ?
C44 C45 Fe2 68.5(4) . . ?
C45 C46 C42 109.0(7) . . ?
C45 C46 Fe2 70.5(4) . . ?
C42 C46 Fe2 69.7(4) . . ?
O4 C47 Fe2 178.6(7) . . ?
O5 C48 Fe2 178.1(7) . . ?
C54 C49 C50 116.0(5) . . ?
C54 C49 B1 121.3(5) . . ?
C50 C49 B1 122.1(5) . . ?
C51 C50 C49 121.8(5) . . ?
C52 C51 C50 121.4(5) . . ?
C52 C51 C55 120.4(6) . . ?
C50 C51 C55 118.2(6) . . ?
C51 C52 C53 118.2(5) . . ?
C52 C53 C54 120.3(5) . . ?
C52 C53 C56 119.8(5) . . ?
C54 C53 C56 119.9(6) . . ?
C49 C54 C53 122.2(5) . . ?
F2 C55 F1 110.4(8) . . ?
F2 C55 F3 103.1(7) . . ?
F1 C55 F3 98.5(7) . . ?
F2 C55 C51 114.9(7) . . ?
F1 C55 C51 115.9(6) . . ?
F3 C55 C51 112.1(6) . . ?
F6 C56 F4 108.3(7) . . ?
F6 C56 F5 104.4(6) . . ?
F4 C56 F5 103.5(6) . . ?
F6 C56 C53 113.3(6) . . ?
F4 C56 C53 113.3(5) . . ?
F5 C56 C53 113.1(6) . . ?
C62 C57 C58 116.2(5) . . ?
C62 C57 B1 121.2(5) . . ?
C58 C57 B1 122.1(5) . . ?
C57 C58 C59 121.7(6) . . ?
C60 C59 C58 121.2(5) . . ?
C60 C59 C63 119.9(6) . . ?
C58 C59 C63 118.8(6) . . ?
C59 C60 C61 117.6(6) . . ?
C60 C61 C62 121.4(6) . . ?
C60 C61 C64 120.0(5) . . ?
C62 C61 C64 118.6(5) . . ?
C57 C62 C61 121.9(5) . . ?
F9 C63 F7 108.4(7) . . ?
F9 C63 F8 102.0(7) . . ?
F7 C63 F8 105.4(7) . . ?
F9 C63 C59 113.1(7) . . ?
F7 C63 C59 114.2(6) . . ?
F8 C63 C59 112.7(6) . . ?
F12 C64 F10 105.4(6) . . ?
F12 C64 F11 105.3(6) . . ?
F10 C64 F11 106.1(6) . . ?
F12 C64 C61 112.4(6) . . ?
F10 C64 C61 114.0(5) . . ?
F11 C64 C61 112.9(6) . . ?
C66 C65 C70 115.8(5) . . ?
C66 C65 B1 121.6(5) . . ?
C70 C65 B1 122.1(5) . . ?
C67 C66 C65 122.5(6) . . ?
C66 C67 C68 120.7(5) . . ?
C66 C67 C71 119.3(6) . . ?
C68 C67 C71 120.0(6) . . ?
C69 C68 C67 117.8(5) . . ?
C70 C69 C68 121.4(5) . . ?
C70 C69 C72 118.2(5) . . ?
C68 C69 C72 120.4(5) . . ?
C69 C70 C65 121.9(5) . . ?
F15 C71 F14 107.4(6) . . ?
F15 C71 F13 107.4(7) . . ?
F14 C71 F13 100.6(7) . . ?
F15 C71 C67 115.5(7) . . ?
F14 C71 C67 112.7(6) . . ?
F13 C71 C67 112.0(6) . . ?
F18 C72 F17 104.8(6) . . ?
F18 C72 F16 106.4(6) . . ?
F17 C72 F16 106.9(6) . . ?
F18 C72 C69 111.9(5) . . ?
F17 C72 C69 113.0(5) . . ?
F16 C72 C69 113.3(6) . . ?
C78 C73 C74 116.0(5) . . ?
C78 C73 B1 123.2(5) . . ?
C74 C73 B1 120.3(5) . . ?
C73 C74 C75 122.2(5) . . ?
C76 C75 C74 120.1(5) . . ?
C76 C75 C79 119.2(5) . . ?
C74 C75 C79 120.6(5) . . ?
C75 C76 C77 119.2(6) . . ?
C76 C77 C78 119.9(6) . . ?
C76 C77 C80 120.1(6) . . ?
C78 C77 C80 120.0(6) . . ?
C73 C78 C77 122.7(6) . . ?
F19 C79 F20 108.6(6) . . ?
F19 C79 F21 105.1(6) . . ?
F20 C79 F21 101.6(6) . . ?
F19 C79 C75 114.8(5) . . ?
F20 C79 C75 113.1(5) . . ?
F21 C79 C75 112.5(6) . . ?
F24A C80 F22 124.5(10) . . ?
F24A C80 F22A 108.2(14) . . ?
F22 C80 F22A 54.1(10) . . ?
F24A C80 F23A 114.3(14) . . ?
F22 C80 F23A 41.4(8) . . ?
F22A C80 F23A 95.4(13) . . ?
F24A C80 F24 41.2(9) . . ?
F22 C80 F24 115.2(10) . . ?
F22A C80 F24 72.6(11) . . ?
F23A C80 F24 138.1(11) . . ?
F24A C80 F23 57.1(11) . . ?
F22 C80 F23 103.4(11) . . ?
F22A C80 F23 143.2(10) . . ?
F23A C80 F23 67.3(11) . . ?
F24 C80 F23 98.1(10) . . ?
F24A C80 C77 117.2(9) . . ?
F22 C80 C77 118.3(8) . . ?
F22A C80 C77 107.9(10) . . ?
F23A C80 C77 111.3(9) . . ?
F24 C80 C77 110.6(8) . . ?
F23 C80 C77 108.7(8) . . ?
C65 B1 C73 112.0(5) . . ?
C65 B1 C57 113.0(5) . . ?
C73 B1 C57 102.0(4) . . ?
C65 B1 C49 103.0(4) . . ?
C73 B1 C49 113.3(4) . . ?
C57 B1 C49 114.0(5) . . ?

loop_
_geom_bond_atom_site_label_1
_geom_bond_atom_site_label_2
_geom_bond_distance
_geom_bond_site_symmetry_2
_geom_bond_publ_flag
Ga1 O1 1.971(3) . ?
Ga1 N2 1.986(5) . ?
Ga1 N1 1.998(5) . ?
Ga1 Fe1 2.3354(11) . ?
Ga2 O1 1.975(3) . ?
Ga2 N3 1.987(4) . ?
Ga2 N4 1.993(5) . ?
Ga2 Fe2 2.3148(12) . ?
Fe1 C23 1.766(7) . ?
Fe1 C24 1.768(8) . ?
Fe1 C21 2.079(6) . ?
Fe1 C22 2.088(6) . ?
Fe1 C18 2.093(6) . ?
Fe1 C20 2.099(6) . ?
Fe1 C19 2.104(6) . ?
Fe2 C47 1.746(8) . ?
Fe2 C48 1.767(8) . ?
Fe2 C44 2.068(8) . ?
Fe2 C43 2.084(7) . ?
Fe2 C42 2.089(7) . ?
Fe2 C45 2.104(8) . ?
Fe2 C46 2.108(7) . ?
F1 C55 1.298(10) . ?
F2 C55 1.258(10) . ?
F3 C55 1.346(9) . ?
F4 C56 1.321(8) . ?
F5 C56 1.327(8) . ?
F6 C56 1.293(8) . ?
F7 C63 1.295(9) . ?
F8 C63 1.318(10) . ?
F9 C63 1.283(10) . ?
F10 C64 1.323(7) . ?
F11 C64 1.328(8) . ?
F12 C64 1.310(9) . ?
F13 C71 1.331(9) . ?
F14 C71 1.308(8) . ?
F15 C71 1.273(9) . ?
F16 C72 1.330(8) . ?
F17 C72 1.312(8) . ?
F18 C72 1.301(8) . ?
F19 C79 1.295(8) . ?
F20 C79 1.317(8) . ?
F21 C79 1.335(8) . ?
F22 C80 1.217(11) . ?
F23 C80 1.449(15) . ?
F24 C80 1.354(13) . ?
O2 C23 1.135(8) . ?
O3 C24 1.142(8) . ?
O4 C47 1.156(9) . ?
O5 C48 1.138(9) . ?
N1 C1 1.341(8) . ?
N1 C6 1.466(7) . ?
N2 C1 1.330(8) . ?
N2 C12 1.467(7) . ?
N3 C25 1.347(7) . ?
N3 C30 1.452(7) . ?
N4 C25 1.335(7) . ?
N4 C36 1.472(7) . ?
C1 C2 1.554(8) . ?
C2 C3 1.535(10) . ?
C2 C5 1.535(10) . ?
C2 C4 1.539(10) . ?
C6 C11 1.511(9) . ?
C6 C7 1.543(9) . ?
C7 C8 1.539(9) . ?
C8 C9 1.507(11) . ?
C9 C10 1.526(10) . ?
C10 C11 1.529(9) . ?
C12 C17 1.508(10) . ?
C12 C13 1.518(9) . ?
C13 C14 1.546(10) . ?
C14 C15 1.523(14) . ?
C15 C16 1.497(14) . ?
C16 C17 1.521(10) . ?
C18 C22 1.403(10) . ?
C18 C19 1.420(10) . ?
C19 C20 1.389(10) . ?
C20 C21 1.406(10) . ?
C21 C22 1.413(10) . ?
C25 C26 1.545(7) . ?
C26 C27 1.532(8) . ?
C26 C29 1.543(8) . ?
C26 C28 1.547(8) . ?
C30 C31 1.525(8) . ?
C30 C35 1.528(8) . ?
C31 C32 1.534(9) . ?
C32 C33 1.533(10) . ?
C33 C34 1.513(9) . ?
C34 C35 1.539(8) . ?
C36 C41 1.519(9) . ?
C36 C37 1.522(8) . ?
C37 C38 1.521(10) . ?
C38 C39 1.529(12) . ?
C39 C40 1.513(11) . ?
C40 C41 1.545(9) . ?
C42 C43 1.408(12) . ?
C42 C46 1.409(11) . ?
C43 C44 1.409(13) . ?
C44 C45 1.439(11) . ?
C45 C46 1.394(13) . ?
C49 C54 1.391(8) . ?
C49 C50 1.396(8) . ?
C49 B1 1.647(8) . ?
C50 C51 1.393(8) . ?
C51 C52 1.370(9) . ?
C51 C55 1.488(9) . ?
C52 C53 1.388(9) . ?
C53 C54 1.399(8) . ?
C53 C56 1.484(9) . ?
C57 C62 1.388(8) . ?
C57 C58 1.395(8) . ?
C57 B1 1.643(8) . ?
C58 C59 1.397(9) . ?
C59 C60 1.377(9) . ?
C59 C63 1.498(9) . ?
C60 C61 1.379(8) . ?
C61 C62 1.393(8) . ?
C61 C64 1.508(9) . ?
C65 C66 1.392(8) . ?
C65 C70 1.411(8) . ?
C65 B1 1.636(8) . ?
C66 C67 1.388(9) . ?
C67 C68 1.393(9) . ?
C67 C71 1.488(9) . ?
C68 C69 1.387(8) . ?
C69 C70 1.378(8) . ?
C69 C72 1.500(9) . ?
C73 C78 1.390(8) . ?
C73 C74 1.399(8) . ?
C73 B1 1.639(8) . ?
C74 C75 1.401(8) . ?
C75 C76 1.379(9) . ?
C75 C79 1.485(8) . ?
C76 C77 1.384(9) . ?
C77 C78 1.398(9) . ?
C77 C80 1.511(10) . ?
C80 F24A 1.213(15) . ?
C80 F22A 1.335(16) . ?
C80 F23A 1.334(17) . ?
